data_4105991
loop_
_publ_author_name
'Thierry Le\'on'
'Antoni Riera'
'Xavier Verdaguer'

_publ_section_title
;
 Stereoselective Synthesis of P-Stereogenic Aminophosphines: Ring Opening
 of Bulky Oxazaphospholidines
;
_journal_name_full 'Journal of the American Chemical Society'
_journal_page_first 5740
_journal_page_last 5743
_journal_paper_doi 10.1021/ja200988c
_journal_volume 133
_journal_year 2011
_chemical_absolute_configuration ad
_chemical_formula_sum 'C14 H25 B N O P'
_chemical_formula_weight 265.13
_space_group_IT_number 154
_symmetry_cell_setting trigonal
_symmetry_space_group_name_Hall 'P 32 2"'
_symmetry_space_group_name_H-M 'P 32 2 1'
_atom_sites_solution_hydrogens geom
_atom_sites_solution_primary direct
_atom_sites_solution_secondary difmap
_audit_creation_method SHELXL-97
_cell_angle_alpha 90.00
_cell_angle_beta 90.00
_cell_angle_gamma 120.00
_cell_formula_units_Z 12
_cell_length_a 12.7622(4)
_cell_length_b 12.7622(4)
_cell_length_c 33.2409(10)
_cell_measurement_reflns_used 9976
_cell_measurement_temperature 100(2)
_cell_measurement_theta_max 34.79
_cell_measurement_theta_min 2.60
_cell_volume 4688.7(3)
_computing_cell_refinement 'Bruker APEX2 v2009.1-0'
_computing_data_collection 'Bruker APEX2 v2009.1-0'
_computing_data_reduction 'Bruker SAINT V7.60A'
_computing_molecular_graphics 'Bruker SHELXTL'
_computing_publication_material 'Bruker SHELXTL'
_computing_structure_refinement 'SHELXS-97 (Sheldrick, 2008)'
_computing_structure_solution 'SHELXS-97 (Sheldrick, 2008)'
_diffrn_ambient_temperature 100(2)
_diffrn_detector_area_resol_mean 512
_diffrn_detector_type '4K CCD area detector APEX II'
_diffrn_measured_fraction_theta_full 0.998
_diffrn_measured_fraction_theta_max 0.998
_diffrn_measurement_device_type 'Kappa 4-axis goniometer bruker-nonius'
_diffrn_measurement_method
;
 Fullsphere data collection, phi and omega scans
;
_diffrn_measurement_specimen_support 'magnetic support whith 10 micron nylon fiber cryoloop'
_diffrn_radiation_monochromator 'Multilayer Montel 200 mirrors'
_diffrn_radiation_type MoK\a
_diffrn_radiation_wavelength 0.71073
_diffrn_reflns_av_R_equivalents 0.0377
_diffrn_reflns_av_sigmaI/netI 0.0489
_diffrn_reflns_limit_h_max 20
_diffrn_reflns_limit_h_min -18
_diffrn_reflns_limit_k_max 17
_diffrn_reflns_limit_k_min -10
_diffrn_reflns_limit_l_max 49
_diffrn_reflns_limit_l_min -53
_diffrn_reflns_number 38189
_diffrn_reflns_theta_full 35.07
_diffrn_reflns_theta_max 35.07
_diffrn_reflns_theta_min 1.84
_diffrn_source 'rotating anode X-ray tube'
_diffrn_source_current 70
_diffrn_source_power 50
_diffrn_source_size '3 mm x 0.3 mm fine focus'
_diffrn_source_type 'Bruker-Nonius FR 591'
_exptl_absorpt_coefficient_mu 0.165
_exptl_absorpt_correction_T_max 1.0
_exptl_absorpt_correction_T_min 0.98
_exptl_absorpt_correction_type empirical
_exptl_absorpt_process_details
; 
 SADABS Version 2008/1 Bruker-Nonius
 Blessing, Acta Cryst. (1995) A51 33-38
;
_exptl_crystal_colour colourless
_exptl_crystal_density_diffrn 1.127
_exptl_crystal_description Block
_exptl_crystal_F_000 1728
_exptl_crystal_size_max 0.40
_exptl_crystal_size_mid 0.40
_exptl_crystal_size_min 0.30
_refine_diff_density_max 0.447
_refine_diff_density_min -0.258
_refine_diff_density_rms 0.060
_refine_ls_abs_structure_details 'Flack H D (1983), Acta Cryst. A39, 876-881'
_refine_ls_abs_structure_Flack -0.02(5)
_refine_ls_extinction_method none
_refine_ls_goodness_of_fit_ref 1.041
_refine_ls_hydrogen_treatment noref
_refine_ls_matrix_type full
_refine_ls_number_parameters 337
_refine_ls_number_reflns 13701
_refine_ls_number_restraints 0
_refine_ls_restrained_S_all 1.041
_refine_ls_R_factor_all 0.0564
_refine_ls_R_factor_gt 0.0455
_refine_ls_shift/su_max 0.001
_refine_ls_shift/su_mean 0.000
_refine_ls_structure_factor_coef Fsqd
_refine_ls_weighting_details 'calc w=1/[\s^2^(Fo^2^)+(0.0617P)^2^+0.3963P] where P=(Fo^2^+2Fc^2^)/3'
_refine_ls_weighting_scheme calc
_refine_ls_wR_factor_gt 0.1077
_refine_ls_wR_factor_ref 0.1140
_reflns_number_gt 11835
_reflns_number_total 13701
_reflns_threshold_expression >2sigma(I)
_cod_data_source_file ja200988c_si_003.cif
_cod_data_source_block tsl426_0m
_cod_depositor_comments
;
The following automatic conversions were performed:

data name '_diffrn_measurement_specimen_suppport' was replaced with
'_diffrn_measurement_specimen_support' as specified in the
replacement file 'data/replacement-values/replacement_tags.lst'.

Automatic conversion script
Id: cif_correct_tags 9268 2022-04-12 08:56:07Z antanas 
;
_cod_database_code 4105991

loop_
_symmetry_equiv_pos_as_xyz
'x, y, z'
'-y, x-y, z+2/3'
'-x+y, -x, z+1/3'
'y, x, -z'
'x-y, -y, -z+1/3'
'-x, -x+y, -z+2/3'

loop_
_atom_site_label
_atom_site_type_symbol
_atom_site_fract_x
_atom_site_fract_y
_atom_site_fract_z
_atom_site_U_iso_or_equiv
_atom_site_adp_type
_atom_site_occupancy
_atom_site_symmetry_multiplicity
_atom_site_calc_flag
_atom_site_refinement_flags
B1A B 0.71302(16) 0.52144(15) 0.12263(5) 0.0245(3) Uani 1 1 d .
H1A1 H 0.6892 0.5431 0.1479 0.037 Uiso 1 1 calc R
H1A2 H 0.7894 0.5219 0.1265 0.037 Uiso 1 1 calc R
H1A3 H 0.6500 0.4405 0.1143 0.037 Uiso 1 1 calc R
C1A C 0.50264(11) 0.58781(11) 0.10106(3) 0.0150(2) Uani 1 1 d .
H1A H 0.5301 0.5906 0.1294 0.018 Uiso 1 1 calc R
C2A C 0.40859(12) 0.45458(12) 0.09044(3) 0.0158(2) Uani 1 1 d .
H2A H 0.4271 0.3964 0.1045 0.019 Uiso 1 1 calc R
C3A C 0.28766(13) 0.43984(13) 0.10438(4) 0.0222(2) Uani 1 1 d .
H3A1 H 0.2206 0.3825 0.0869 0.027 Uiso 1 1 calc R
H3A2 H 0.2699 0.4105 0.1325 0.027 Uiso 1 1 calc R
C4A C 0.30589(12) 0.56583(12) 0.10095(4) 0.0184(2) Uani 1 1 d .
C5A C 0.42868(12) 0.65054(12) 0.09927(3) 0.0163(2) Uani 1 1 d .
C6A C 0.46829(14) 0.77317(14) 0.09681(5) 0.0253(3) Uani 1 1 d .
H6A H 0.5523 0.8307 0.0957 0.030 Uiso 1 1 calc R
C7A C 0.38311(16) 0.81050(15) 0.09606(5) 0.0293(3) Uani 1 1 d .
H7A H 0.4091 0.8943 0.0946 0.035 Uiso 1 1 calc R
C8A C 0.26035(15) 0.72655(16) 0.09749(5) 0.0280(3) Uani 1 1 d .
H8A H 0.2030 0.7533 0.0967 0.034 Uiso 1 1 calc R
C9A C 0.22079(14) 0.60371(15) 0.10003(5) 0.0258(3) Uani 1 1 d .
H9A H 0.1368 0.5463 0.1011 0.031 Uiso 1 1 calc R
C10A C 0.85748(12) 0.79012(12) 0.09270(4) 0.0166(2) Uani 1 1 d .
C11A C 0.82599(14) 0.83194(14) 0.13188(4) 0.0240(3) Uani 1 1 d .
H11A H 0.8181 0.7771 0.1538 0.036 Uiso 1 1 calc R
H11B H 0.7494 0.8313 0.1285 0.036 Uiso 1 1 calc R
H11C H 0.8904 0.9142 0.1384 0.036 Uiso 1 1 calc R
C12A C 0.87108(14) 0.87686(13) 0.05862(4) 0.0238(3) Uani 1 1 d .
H12A H 0.9291 0.9601 0.0666 0.036 Uiso 1 1 calc R
H12B H 0.7924 0.8699 0.0531 0.036 Uiso 1 1 calc R
H12C H 0.9004 0.8561 0.0344 0.036 Uiso 1 1 calc R
C13A C 0.97615(12) 0.78805(13) 0.09803(4) 0.0223(3) Uani 1 1 d .
H13A H 0.9968 0.7631 0.0728 0.034 Uiso 1 1 calc R
H13B H 0.9660 0.7306 0.1193 0.034 Uiso 1 1 calc R
H13C H 1.0413 0.8691 0.1054 0.034 Uiso 1 1 calc R
C14A C 0.76681(13) 0.59853(14) 0.03324(4) 0.0245(3) Uani 1 1 d .
H14A H 0.7076 0.5143 0.0267 0.037 Uiso 1 1 calc R
H14B H 0.8483 0.6089 0.0334 0.037 Uiso 1 1 calc R
H14C H 0.7627 0.6522 0.0130 0.037 Uiso 1 1 calc R
N1A N 0.60879(10) 0.64485(11) 0.07508(3) 0.0191(2) Uani 1 1 d .
H1A4 H 0.6071 0.6868 0.0543 0.023 Uiso 1 1 calc R
O1A O 0.40359(10) 0.43853(10) 0.04775(3) 0.02021(18) Uani 1 1 d .
H1AO H 0.4453 0.4071 0.0412 0.030 Uiso 1 1 calc R
P1A P 0.73334(3) 0.63565(3) 0.082170(9) 0.01526(6) Uani 1 1 d .
B1B B 0.68236(15) 0.06393(16) 0.01386(4) 0.0226(3) Uani 1 1 d .
H1B1 H 0.6257 -0.0073 0.0295 0.034 Uiso 1 1 calc R
H1B2 H 0.7522 0.0562 0.0060 0.034 Uiso 1 1 calc R
H1B3 H 0.6418 0.0700 -0.0103 0.034 Uiso 1 1 calc R
C1B C 0.49906(11) 0.15136(11) 0.04978(3) 0.01480(19) Uani 1 1 d .
H1B H 0.4821 0.0670 0.0448 0.018 Uiso 1 1 calc R
C2B C 0.46323(12) 0.19524(12) 0.01153(3) 0.0157(2) Uani 1 1 d .
H2B H 0.4852 0.1672 -0.0135 0.019 Uiso 1 1 calc R
C3B C 0.32546(12) 0.13904(12) 0.01572(4) 0.0189(2) Uani 1 1 d .
H3B1 H 0.2969 0.1891 0.0020 0.023 Uiso 1 1 calc R
H3B2 H 0.2821 0.0561 0.0045 0.023 Uiso 1 1 calc R
C4B C 0.30823(12) 0.13790(12) 0.06051(4) 0.0175(2) Uani 1 1 d .
C5B C 0.40802(12) 0.14529(11) 0.08024(4) 0.0163(2) Uani 1 1 d .
C6B C 0.41468(14) 0.14716(13) 0.12191(4) 0.0218(2) Uani 1 1 d .
H6B H 0.4831 0.1526 0.1352 0.026 Uiso 1 1 calc R
C7B C 0.31856(15) 0.14089(14) 0.14372(4) 0.0264(3) Uani 1 1 d .
H7B H 0.3213 0.1416 0.1723 0.032 Uiso 1 1 calc R
C8B C 0.21886(14) 0.13358(13) 0.12430(5) 0.0266(3) Uani 1 1 d .
H8B H 0.1542 0.1294 0.1397 0.032 Uiso 1 1 calc R
C9B C 0.21272(12) 0.13230(13) 0.08248(5) 0.0230(3) Uani 1 1 d .
H9B H 0.1446 0.1277 0.0692 0.028 Uiso 1 1 calc R
C10B C 0.82317(11) 0.21030(12) 0.09072(4) 0.0166(2) Uani 1 1 d .
C11B C 0.84851(15) 0.31686(15) 0.11812(4) 0.0271(3) Uani 1 1 d .
H11D H 0.7718 0.3071 0.1280 0.041 Uiso 1 1 calc R
H11E H 0.8918 0.3926 0.1029 0.041 Uiso 1 1 calc R
H11F H 0.8981 0.3191 0.1410 0.041 Uiso 1 1 calc R
C12B C 0.94330(13) 0.22141(14) 0.07726(4) 0.0235(3) Uani 1 1 d .
H12D H 0.9933 0.2999 0.0642 0.035 Uiso 1 1 calc R
H12E H 0.9272 0.1564 0.0582 0.035 Uiso 1 1 calc R
H12F H 0.9861 0.2150 0.1008 0.035 Uiso 1 1 calc R
C13B C 0.74793(14) 0.09127(14) 0.11362(4) 0.0248(3) Uani 1 1 d .
H13D H 0.7894 0.0933 0.1387 0.037 Uiso 1 1 calc R
H13E H 0.7381 0.0236 0.0970 0.037 Uiso 1 1 calc R
H13F H 0.6682 0.0808 0.1199 0.037 Uiso 1 1 calc R
C14B C 0.83251(15) 0.34029(15) 0.01704(5) 0.0276(3) Uani 1 1 d .
H14D H 0.7864 0.3476 -0.0053 0.041 Uiso 1 1 calc R
H14E H 0.9010 0.3344 0.0064 0.041 Uiso 1 1 calc R
H14F H 0.8627 0.4117 0.0344 0.041 Uiso 1 1 calc R
N1B N 0.62292(10) 0.22259(10) 0.06353(3) 0.01605(18) Uani 1 1 d .
H1B4 H 0.6393 0.2775 0.0822 0.019 Uiso 1 1 calc R
O1B O 0.52154(9) 0.32448(8) 0.01326(3) 0.01721(17) Uani 1 1 d .
H1BO H 0.5075 0.3507 -0.0081 0.026 Uiso 1 1 calc R
P1B P 0.73578(3) 0.20621(3) 0.045865(9) 0.01426(6) Uani 1 1 d .

loop_
_atom_site_aniso_label
_atom_site_aniso_U_11
_atom_site_aniso_U_22
_atom_site_aniso_U_33
_atom_site_aniso_U_23
_atom_site_aniso_U_13
_atom_site_aniso_U_12
B1A 0.0231(7) 0.0190(7) 0.0323(7) 0.0049(6) -0.0011(6) 0.0112(6)
C1A 0.0138(5) 0.0161(5) 0.0139(4) -0.0003(4) 0.0001(4) 0.0066(4)
C2A 0.0162(5) 0.0167(5) 0.0144(4) -0.0006(4) 0.0007(4) 0.0081(4)
C3A 0.0170(6) 0.0168(6) 0.0301(6) -0.0006(5) 0.0059(5) 0.0065(5)
C4A 0.0166(5) 0.0191(6) 0.0186(5) -0.0014(4) 0.0029(4) 0.0083(5)
C5A 0.0166(5) 0.0173(5) 0.0153(5) -0.0013(4) -0.0002(4) 0.0087(4)
C6A 0.0231(7) 0.0182(6) 0.0330(7) 0.0006(5) -0.0008(5) 0.0093(5)
C7A 0.0353(8) 0.0236(7) 0.0346(7) 0.0027(6) 0.0024(6) 0.0188(7)
C8A 0.0324(8) 0.0352(8) 0.0277(6) 0.0003(6) 0.0035(6) 0.0255(7)
C9A 0.0196(6) 0.0298(7) 0.0308(7) -0.0005(5) 0.0043(5) 0.0143(6)
C10A 0.0148(5) 0.0166(5) 0.0177(5) -0.0018(4) -0.0024(4) 0.0073(4)
C11A 0.0281(7) 0.0243(6) 0.0218(5) -0.0078(5) -0.0039(5) 0.0146(6)
C12A 0.0222(6) 0.0184(6) 0.0262(6) 0.0033(5) -0.0028(5) 0.0068(5)
C13A 0.0142(6) 0.0223(6) 0.0287(6) -0.0024(5) -0.0044(5) 0.0078(5)
C14A 0.0208(6) 0.0244(7) 0.0234(6) -0.0092(5) 0.0002(5) 0.0077(5)
N1A 0.0131(4) 0.0240(5) 0.0191(4) 0.0062(4) 0.0012(3) 0.0085(4)
O1A 0.0252(5) 0.0264(5) 0.0157(4) -0.0068(3) -0.0050(3) 0.0179(4)
P1A 0.01336(13) 0.01435(14) 0.01715(12) -0.00103(10) -0.00057(10) 0.00624(11)
B1B 0.0265(7) 0.0271(8) 0.0198(6) -0.0073(5) -0.0040(5) 0.0177(6)
C1B 0.0145(5) 0.0158(5) 0.0153(4) -0.0008(4) 0.0001(4) 0.0084(4)
C2B 0.0171(5) 0.0168(5) 0.0145(5) -0.0027(4) -0.0019(4) 0.0093(4)
C3B 0.0157(5) 0.0186(6) 0.0223(5) -0.0047(4) -0.0039(4) 0.0084(5)
C4B 0.0138(5) 0.0134(5) 0.0233(5) -0.0022(4) 0.0008(4) 0.0052(4)
C5B 0.0163(5) 0.0143(5) 0.0183(5) 0.0003(4) 0.0025(4) 0.0076(4)
C6B 0.0246(6) 0.0220(6) 0.0182(5) 0.0019(4) 0.0034(5) 0.0111(5)
C7B 0.0317(8) 0.0231(7) 0.0222(6) 0.0020(5) 0.0104(5) 0.0120(6)
C8B 0.0238(7) 0.0193(6) 0.0331(7) 0.0005(5) 0.0124(5) 0.0080(5)
C9B 0.0151(6) 0.0161(6) 0.0341(7) -0.0020(5) 0.0051(5) 0.0051(5)
C10B 0.0155(5) 0.0177(5) 0.0181(5) -0.0020(4) -0.0026(4) 0.0093(5)
C11B 0.0280(7) 0.0296(7) 0.0272(6) -0.0127(6) -0.0085(5) 0.0170(6)
C12B 0.0182(6) 0.0289(7) 0.0265(6) -0.0029(5) -0.0022(5) 0.0140(5)
C13B 0.0260(7) 0.0264(7) 0.0216(6) 0.0065(5) -0.0009(5) 0.0127(6)
C14B 0.0264(7) 0.0270(7) 0.0315(7) 0.0130(6) 0.0094(6) 0.0149(6)
N1B 0.0140(4) 0.0183(5) 0.0177(4) -0.0051(4) -0.0021(3) 0.0095(4)
O1B 0.0190(4) 0.0158(4) 0.0165(4) 0.0001(3) -0.0015(3) 0.0084(3)
P1B 0.01508(13) 0.01584(14) 0.01379(11) 0.00068(10) 0.00073(10) 0.00916(12)

loop_
_atom_type_symbol
_atom_type_description
_atom_type_scat_dispersion_real
_atom_type_scat_dispersion_imag
_atom_type_scat_source
C C 0.0033 0.0016 'International Tables Vol C Tables 4.2.6.8 and 6.1.1.4'
H H 0.0000 0.0000 'International Tables Vol C Tables 4.2.6.8 and 6.1.1.4'
B B 0.0013 0.0007 'International Tables Vol C Tables 4.2.6.8 and 6.1.1.4'
N N 0.0061 0.0033 'International Tables Vol C Tables 4.2.6.8 and 6.1.1.4'
O O 0.0106 0.0060 'International Tables Vol C Tables 4.2.6.8 and 6.1.1.4'
P P 0.1023 0.0942 'International Tables Vol C Tables 4.2.6.8 and 6.1.1.4'

loop_
_geom_angle_atom_site_label_1
_geom_angle_atom_site_label_2
_geom_angle_atom_site_label_3
_geom_angle
N1A C1A C5A 112.46(10)
N1A C1A C2A 115.35(10)
C5A C1A C2A 103.00(10)
O1A C2A C3A 108.22(10)
O1A C2A C1A 109.68(10)
C3A C2A C1A 104.20(10)
C4A C3A C2A 103.73(11)
C5A C4A C9A 120.04(13)
C5A C4A C3A 110.17(12)
C9A C4A C3A 129.78(13)
C6A C5A C4A 120.89(13)
C6A C5A C1A 128.89(12)
C4A C5A C1A 110.21(11)
C5A C6A C7A 118.85(14)
C8A C7A C6A 120.66(14)
C7A C8A C9A 120.43(14)
C8A C9A C4A 119.13(14)
C12A C10A C11A 109.32(11)
C12A C10A C13A 109.93(11)
C11A C10A C13A 109.84(11)
C12A C10A P1A 111.02(9)
C11A C10A P1A 107.37(9)
C13A C10A P1A 109.32(9)
C1A N1A P1A 124.16(9)
N1A P1A C14A 104.49(7)
N1A P1A C10A 106.94(6)
C14A P1A C10A 105.21(6)
N1A P1A B1A 112.58(7)
C14A P1A B1A 113.29(8)
C10A P1A B1A 113.58(7)
N1B C1B C5B 112.95(10)
N1B C1B C2B 117.35(10)
C5B C1B C2B 102.12(10)
O1B C2B C3B 110.38(10)
O1B C2B C1B 107.85(9)
C3B C2B C1B 103.46(10)
C4B C3B C2B 102.81(10)
C9B C4B C5B 120.27(12)
C9B C4B C3B 129.79(12)
C5B C4B C3B 109.94(11)
C6B C5B C4B 121.15(12)
C6B C5B C1B 128.92(12)
C4B C5B C1B 109.93(10)
C5B C6B C7B 118.31(14)
C8B C7B C6B 120.90(13)
C7B C8B C9B 120.65(13)
C4B C9B C8B 118.73(13)
C11B C10B C13B 109.52(12)
C11B C10B C12B 109.51(11)
C13B C10B C12B 109.76(12)
C11B C10B P1B 111.21(9)
C13B C10B P1B 107.62(9)
C12B C10B P1B 109.20(9)
C1B N1B P1B 123.50(8)
N1B P1B C14B 107.04(7)
N1B P1B C10B 105.08(6)
C14B P1B C10B 106.54(7)
N1B P1B B1B 113.33(6)
C14B P1B B1B 110.79(8)
C10B P1B B1B 113.55(6)

loop_
_geom_bond_atom_site_label_1
_geom_bond_atom_site_label_2
_geom_bond_distance
B1A P1A 1.9035(16)
C1A N1A 1.4578(16)
C1A C5A 1.5136(18)
C1A C2A 1.5542(18)
C2A O1A 1.4305(14)
C2A C3A 1.5303(19)
C3A C4A 1.509(2)
C4A C5A 1.3905(19)
C4A C9A 1.393(2)
C5A C6A 1.3857(19)
C6A C7A 1.388(2)
C7A C8A 1.388(2)
C8A C9A 1.389(2)
C10A C12A 1.5320(18)
C10A C11A 1.5353(18)
C10A C13A 1.5381(18)
C10A P1A 1.8428(13)
C14A P1A 1.8041(13)
N1A P1A 1.6681(12)
B1B P1B 1.9121(16)
C1B N1B 1.4482(16)
C1B C5B 1.5137(17)
C1B C2B 1.5476(17)
C2B O1B 1.4318(16)
C2B C3B 1.5375(18)
C3B C4B 1.5040(18)
C4B C9B 1.3917(18)
C4B C5B 1.3931(18)
C5B C6B 1.3874(17)
C6B C7B 1.392(2)
C7B C8B 1.388(2)
C8B C9B 1.392(2)
C10B C11B 1.5310(19)
C10B C13B 1.533(2)
C10B C12B 1.5341(19)
C10B P1B 1.8469(12)
C14B P1B 1.8050(15)
N1B P1B 1.6625(11)

loop_
_geom_torsion_atom_site_label_1
_geom_torsion_atom_site_label_2
_geom_torsion_atom_site_label_3
_geom_torsion_atom_site_label_4
_geom_torsion
N1A C1A C2A O1A -35.04(14)
C5A C1A C2A O1A 87.87(11)
N1A C1A C2A C3A -150.71(11)
C5A C1A C2A C3A -27.80(12)
O1A C2A C3A C4A -88.47(13)
C1A C2A C3A C4A 28.21(13)
C2A C3A C4A C5A -18.47(14)
C2A C3A C4A C9A 162.65(13)
C9A C4A C5A C6A 0.21(19)
C3A C4A C5A C6A -178.79(12)
C9A C4A C5A C1A 179.51(12)
C3A C4A C5A C1A 0.51(14)
N1A C1A C5A C6A -38.63(17)
C2A C1A C5A C6A -163.44(13)
N1A C1A C5A C4A 142.14(11)
C2A C1A C5A C4A 17.33(12)
C4A C5A C6A C7A 0.0(2)
C1A C5A C6A C7A -179.12(13)
C5A C6A C7A C8A -0.4(2)
C6A C7A C8A C9A 0.5(2)
C7A C8A C9A C4A -0.3(2)
C5A C4A C9A C8A -0.1(2)
C3A C4A C9A C8A 178.70(14)
C5A C1A N1A P1A 155.60(9)
C2A C1A N1A P1A -86.67(13)
C1A N1A P1A C14A 132.91(11)
C1A N1A P1A C10A -115.86(11)
C1A N1A P1A B1A 9.56(14)
C12A C10A P1A N1A -56.55(10)
C11A C10A P1A N1A 62.90(10)
C13A C10A P1A N1A -177.99(9)
C12A C10A P1A C14A 54.18(11)
C11A C10A P1A C14A 173.63(10)
C13A C10A P1A C14A -67.26(11)
C12A C10A P1A B1A 178.64(10)
C11A C10A P1A B1A -61.92(11)
C13A C10A P1A B1A 57.20(11)
N1B C1B C2B O1B -39.53(14)
C5B C1B C2B O1B 84.54(11)
N1B C1B C2B C3B -156.48(10)
C5B C1B C2B C3B -32.42(12)
O1B C2B C3B C4B -82.68(11)
C1B C2B C3B C4B 32.48(12)
C2B C3B C4B C9B 158.56(14)
C2B C3B C4B C5B -20.61(14)
C9B C4B C5B C6B 0.0(2)
C3B C4B C5B C6B 179.30(12)
C9B C4B C5B C1B -179.50(12)
C3B C4B C5B C1B -0.24(15)
N1B C1B C5B C6B -31.75(18)
C2B C1B C5B C6B -158.71(13)
N1B C1B C5B C4B 147.75(11)
C2B C1B C5B C4B 20.79(13)
C4B C5B C6B C7B 0.3(2)
C1B C5B C6B C7B 179.74(13)
C5B C6B C7B C8B -0.3(2)
C6B C7B C8B C9B 0.0(2)
C5B C4B C9B C8B -0.3(2)
C3B C4B C9B C8B -179.44(13)
C7B C8B C9B C4B 0.3(2)
C5B C1B N1B P1B 156.77(9)
C2B C1B N1B P1B -84.82(13)
C1B N1B P1B C14B 110.58(11)
C1B N1B P1B C10B -136.40(10)
C1B N1B P1B B1B -11.87(13)
C11B C10B P1B N1B -47.82(11)
C13B C10B P1B N1B 72.14(10)
C12B C10B P1B N1B -168.77(9)
C11B C10B P1B C14B 65.55(12)
C13B C10B P1B C14B -174.49(10)
C12B C10B P1B C14B -55.40(11)
C11B C10B P1B B1B -172.21(10)
C13B C10B P1B B1B -52.26(12)
C12B C10B P1B B1B 66.84(11)
